data_2312431
loop_
_publ_author_name
'Osipov, Artyom A.'
'Nayfert, Sergey A.'
'Sobalev, Sergey A.'
'Rajakumar, Kanthapazham'
'Zherebtsov, Dmitry A.'
'Spiridonova, Dar'ya V.'
'Vinnik, Denis A.'

_publ_section_title
;
 Effect of a halogen bond on the crystal structure of
 terphenyldicarboxylic acid derivatives.
;
_journal_coeditor_code AW5083
_journal_issue 2
_journal_name_full 'Acta crystallographica Section B, Structural science, crystal engineering and materials'
_journal_paper_doi 10.1107/S2052520624001318
_journal_volume 80
_journal_year 2024
_chemical_formula_moiety 'C22 H18 O4'
_chemical_formula_sum 'C22 H18 O4'
_chemical_formula_weight 346.36
_space_group_crystal_system orthorhombic
_space_group_IT_number 61
_space_group_name_Hall '-P 2ac 2ab'
_space_group_name_H-M_alt 'P b c a'
_atom_sites_solution_hydrogens geom
_atom_sites_solution_primary dual
_cell_angle_alpha 90
_cell_angle_beta 90
_cell_angle_gamma 90
_cell_formula_units_Z 4
_cell_length_a 7.2034(3)
_cell_length_b 5.9610(2)
_cell_length_c 37.6935(12)
_cell_measurement_reflns_used 2973
_cell_measurement_temperature 100(2)
_cell_measurement_theta_max 79.7870
_cell_measurement_theta_min 2.3670
_cell_volume 1618.54(10)
_computing_cell_refinement 'CrysAlisPro 1.171.41.118a (Rigaku OD, 2021)'
_computing_data_collection 'CrysAlisPro 1.171.41.118a (Rigaku OD, 2021)'
_computing_data_reduction 'CrysAlisPro 1.171.41.118a (Rigaku OD, 2021)'
_computing_molecular_graphics 'Olex2 1.5 (Dolomanov et al., 2009)'
_computing_publication_material 'Olex2 1.5 (Dolomanov et al., 2009)'
_computing_structure_refinement 'SHELXL 2018/3 (Sheldrick, 2015)'
_computing_structure_solution 'SHELXT 2018/2 (Sheldrick, 2015)'
_diffrn_ambient_environment N~2~
_diffrn_ambient_temperature 100(2)
_diffrn_detector 'Hybrid Pixel Array Detector'
_diffrn_detector_area_resol_mean 10.0000
_diffrn_detector_type HyPix
_diffrn_measured_fraction_theta_full 1.000
_diffrn_measured_fraction_theta_max 0.999
_diffrn_measurement_details
;
List of Runs (angles in degrees, time in seconds):

  # Type    Start    End  Width  t~exp~   \w     \q     \k     \f   Frames
--------------------------------------------------------------------------
  1  \w    -21.00  39.00   0.25    4.00    --   46.97 -34.00-171.00  240
  2  \w   -105.00 -37.00   0.25   16.00    -- -106.00  90.00 166.00  272
  3  \w   -105.00 -58.00   0.25   16.00    -- -106.00-162.00-179.00  188
  4  \w    120.00 175.00   0.25   16.00    --  113.25  34.00 -13.00  220
  5  \w    -27.00  26.00   0.25    4.00    --  -46.97  37.00  60.00  212
  6  \w     78.00 112.00   0.25    4.00    --   46.97 125.00 -90.00  136
  7  \w    -27.00  15.00   0.25    4.00    --   46.97 -19.00  60.00  168
  8  \w    -60.00 -33.00   0.25   16.00    -- -106.00  61.00 -90.00  108
  9  \w    -97.00 -52.00   0.25   16.00    -- -106.00 125.00 -30.00  180
 10  \w     45.00  70.00   0.25   16.00    --  113.25 -61.00-120.00  100
 11  \w     42.00  67.00   0.25   16.00    --  113.25 -61.00 -30.00  100
 12  \w     42.00  67.00   0.25   16.00    --  113.25 -61.00 120.00  100
 13  \w     44.00  69.00   0.25   16.00    --  113.25 -61.00  60.00  100
 14  \w     47.00 106.00   0.25   16.00    --  113.25 -94.00 -30.00  236
 15  \w     43.00  71.00   0.25   16.00    --  113.25 -61.00-150.00  112
;
_diffrn_measurement_device 'four-circle diffractometer'
_diffrn_measurement_device_type 'XtaLAB Synergy, Single source at home/near, HyPix'
_diffrn_measurement_method '\w scans'
_diffrn_orient_matrix_type 'CrysAlisPro convention (1999,Acta A55,543-557)'
_diffrn_orient_matrix_UB_11 0.0050665000
_diffrn_orient_matrix_UB_12 -0.0745972000
_diffrn_orient_matrix_UB_13 -0.0391108000
_diffrn_orient_matrix_UB_21 0.0927429000
_diffrn_orient_matrix_UB_22 0.2237399000
_diffrn_orient_matrix_UB_23 -0.0102347000
_diffrn_orient_matrix_UB_31 0.1926881000
_diffrn_orient_matrix_UB_32 -0.1056995000
_diffrn_orient_matrix_UB_33 0.0059417000
_diffrn_radiation_monochromator mirror
_diffrn_radiation_probe x-ray
_diffrn_radiation_type 'Cu K\a'
_diffrn_radiation_wavelength 1.54184
_diffrn_reflns_av_R_equivalents 0.0284
_diffrn_reflns_av_unetI/netI 0.0232
_diffrn_reflns_Laue_measured_fraction_full 1.000
_diffrn_reflns_Laue_measured_fraction_max 0.999
_diffrn_reflns_limit_h_max 8
_diffrn_reflns_limit_h_min -7
_diffrn_reflns_limit_k_max 5
_diffrn_reflns_limit_k_min -7
_diffrn_reflns_limit_l_max 45
_diffrn_reflns_limit_l_min -39
_diffrn_reflns_number 5265
_diffrn_reflns_point_group_measured_fraction_full 1.000
_diffrn_reflns_point_group_measured_fraction_max 0.999
_diffrn_reflns_theta_full 67.684
_diffrn_reflns_theta_max 69.989
_diffrn_reflns_theta_min 2.344
_diffrn_source 'micro-focus sealed X-ray tube'
_diffrn_source_type 'PhotonJet (Cu) X-ray Source'
_exptl_absorpt_coefficient_mu 0.792
_exptl_absorpt_correction_T_max 1.00000
_exptl_absorpt_correction_T_min 0.86501
_exptl_absorpt_correction_type multi-scan
_exptl_absorpt_process_details
;
CrysAlisPro 1.171.41.118a (Rigaku Oxford Diffraction, 2021)
Empirical absorption correction using spherical harmonics,
implemented in SCALE3 ABSPACK scaling algorithm.
;
_exptl_crystal_colour 'clear colourless'
_exptl_crystal_colour_lustre clear
_exptl_crystal_colour_primary colourless
_exptl_crystal_density_diffrn 1.421
_exptl_crystal_description plate
_exptl_crystal_F_000 728
_exptl_crystal_size_max 0.14
_exptl_crystal_size_mid 0.12
_exptl_crystal_size_min 0.02
_refine_diff_density_max 0.622
_refine_diff_density_min -0.376
_refine_diff_density_rms 0.099
_refine_ls_extinction_method none
_refine_ls_goodness_of_fit_ref 1.084
_refine_ls_hydrogen_treatment constr
_refine_ls_matrix_type full
_refine_ls_number_parameters 119
_refine_ls_number_reflns 1530
_refine_ls_number_restraints 0
_refine_ls_restrained_S_all 1.084
_refine_ls_R_factor_all 0.0678
_refine_ls_R_factor_gt 0.0636
_refine_ls_shift/su_max 0.000
_refine_ls_shift/su_mean 0.000
_refine_ls_structure_factor_coef Fsqd
_refine_ls_weighting_details 'w=1/[\s^2^(Fo^2^)+(0.0975P)^2^+2.0199P] where P=(Fo^2^+2Fc^2^)/3'
_refine_ls_weighting_scheme calc
_refine_ls_wR_factor_gt 0.1825
_refine_ls_wR_factor_ref 0.1860
_reflns_Friedel_coverage 0.000
_reflns_number_gt 1358
_reflns_number_total 1530
_reflns_threshold_expression 'I > 2\s(I)'
_cod_data_source_file aw5083sup1.cif
_cod_data_source_block 1
_cod_database_code 2312431
_chemical_oxdiff_formula 'C22 H18 O4'
_shelx_space_group_comment
;
The symmetry employed for this shelxl refinement is uniquely defined
by the following loop, which should always be used as a source of
symmetry information in preference to the above space-group names.
They are only intended as comments.
;
_shelx_estimated_absorpt_t_max 0.984
_shelx_estimated_absorpt_t_min 0.897
_olex2_refinement_description
;
1. Fixed Uiso
 At 1.2 times of:
  All C(H) groups
 At 1.5 times of:
  All C(H,H,H) groups
2.a Aromatic/amide H refined with riding coordinates:
 C2(H2), C3(H3), C5(H5), C6(H6), C10(H10), C11(H11)
2.b Idealised Me refined as rotating group:
 C8(H8A,H8B,H8C)
;
_olex2_submission_special_instructions 'No special instructions were received'
_oxdiff_exptl_absorpt_empirical_details
;
Empirical correction (ABSPACK) includes:
- Absorption correction using spherical harmonics
- Frame scaling
;
_oxdiff_exptl_absorpt_empirical_full_max 1.453
_oxdiff_exptl_absorpt_empirical_full_min 0.697
_publcif_info_exptl_table_max_cols 4
_publcif_info_exptl_table_use_headnotes n
_publcif_funding_html
;
;

loop_
_space_group_symop_operation_xyz
'x, y, z'
'-x+1/2, -y, z+1/2'
'-x, y+1/2, -z+1/2'
'x+1/2, -y+1/2, -z'
'-x, -y, -z'
'x-1/2, y, -z-1/2'
'x, -y-1/2, z-1/2'
'-x-1/2, y-1/2, z'

loop_
_atom_site_label
_atom_site_type_symbol
_atom_site_fract_x
_atom_site_fract_y
_atom_site_fract_z
_atom_site_U_iso_or_equiv
_atom_site_adp_type
_atom_site_occupancy
_atom_site_site_symmetry_order
_atom_site_calc_flag
_atom_site_refinement_flags_posn
_atom_site_refinement_flags_adp
_atom_site_refinement_flags_occupancy
_atom_site_disorder_assembly
_atom_site_disorder_group
O1 O 0.5623(2) 0.3433(3) 0.31907(4) 0.0260(5) Uani 1 1 d . . . A 1
O2 O 0.4419(3) 0.6611(3) 0.29650(4) 0.0327(5) Uani 1 1 d . . . A 1
C1 C 0.5055(3) 0.6421(4) 0.35849(5) 0.0193(5) Uani 1 1 d . . . A 1
C2 C 0.4318(3) 0.8540(4) 0.36526(6) 0.0207(5) Uani 1 1 d . . . A 1
H2 H 0.383598 0.940965 0.346255 0.025 Uiso 1 1 calc R U . A 1
C3 C 0.4283(3) 0.9389(4) 0.39939(6) 0.0195(5) Uani 1 1 d . . . A 1
H3 H 0.374999 1.082333 0.403482 0.023 Uiso 1 1 calc R U . A 1
C4 C 0.5014(3) 0.8182(3) 0.42811(5) 0.0171(5) Uani 1 1 d . . . A 1
C5 C 0.5760(3) 0.6049(4) 0.42072(5) 0.0181(5) Uani 1 1 d . . . A 1
H5 H 0.625774 0.518023 0.439591 0.022 Uiso 1 1 calc R U . A 1
C6 C 0.5787(3) 0.5188(4) 0.38670(6) 0.0188(5) Uani 1 1 d . . . A 1
H6 H 0.630614 0.374748 0.382473 0.023 Uiso 1 1 calc R U . A 1
C7 C 0.4992(3) 0.5555(4) 0.32156(6) 0.0216(5) Uani 1 1 d . . . A 1
C8 C 0.5505(3) 0.2450(4) 0.28423(6) 0.0285(6) Uani 1 1 d . . . A 1
H8A H 0.628913 0.329917 0.267761 0.043 Uiso 1 1 calc R U . A 1
H8B H 0.421501 0.249134 0.276020 0.043 Uiso 1 1 calc R U . A 1
H8C H 0.593210 0.088990 0.285205 0.043 Uiso 1 1 calc R U . A 1
C9 C 0.5011(2) 0.9102(3) 0.46469(5) 0.0160(5) Uani 1 1 d . . . A 1
C10 C 0.5846(3) 0.7970(4) 0.49315(5) 0.0184(5) Uani 1 1 d . . . A 1
H10 H 0.643955 0.657268 0.488902 0.022 Uiso 1 1 calc R U . A 1
C11 C 0.5830(3) 0.8832(4) 0.52725(6) 0.0180(5) Uani 1 1 d . . . A 1
H11 H 0.640368 0.800214 0.545759 0.022 Uiso 1 1 calc R U . A 1

loop_
_atom_site_aniso_label
_atom_site_aniso_U_11
_atom_site_aniso_U_22
_atom_site_aniso_U_33
_atom_site_aniso_U_23
_atom_site_aniso_U_13
_atom_site_aniso_U_12
O1 0.0324(9) 0.0217(8) 0.0241(8) -0.0031(6) -0.0019(6) 0.0060(6)
O2 0.0460(11) 0.0300(9) 0.0220(9) 0.0020(7) -0.0043(7) 0.0077(8)
C1 0.0164(10) 0.0199(10) 0.0215(11) 0.0002(8) -0.0005(8) -0.0019(8)
C2 0.0205(11) 0.0206(10) 0.0212(10) 0.0019(8) -0.0015(8) 0.0007(8)
C3 0.0175(10) 0.0173(10) 0.0236(11) -0.0002(8) 0.0006(8) 0.0019(8)
C4 0.0106(9) 0.0182(10) 0.0225(11) 0.0011(8) 0.0007(7) -0.0011(8)
C5 0.0127(10) 0.0189(10) 0.0228(11) 0.0019(8) -0.0016(7) -0.0004(8)
C6 0.0152(10) 0.0163(10) 0.0250(11) -0.0009(8) 0.0008(8) 0.0015(7)
C7 0.0200(10) 0.0221(11) 0.0226(11) -0.0008(9) 0.0022(8) 0.0001(9)
C8 0.0342(12) 0.0272(12) 0.0240(11) -0.0071(9) -0.0011(9) 0.0027(10)
C9 0.0087(9) 0.0166(10) 0.0226(10) 0.0004(8) -0.0001(7) -0.0008(8)
C10 0.0141(9) 0.0173(10) 0.0239(11) -0.0002(8) 0.0009(7) 0.0026(7)
C11 0.0133(10) 0.0182(10) 0.0224(10) 0.0016(8) -0.0008(7) 0.0020(8)

loop_
_atom_type_symbol
_atom_type_description
_atom_type_scat_dispersion_real
_atom_type_scat_dispersion_imag
_atom_type_scat_source
C C 0.0181 0.0091 'International Tables Vol C Tables 4.2.6.8 and 6.1.1.4'
H H 0.0000 0.0000 'International Tables Vol C Tables 4.2.6.8 and 6.1.1.4'
O O 0.0492 0.0322 'International Tables Vol C Tables 4.2.6.8 and 6.1.1.4'

loop_
_geom_angle_atom_site_label_1
_geom_angle_atom_site_label_2
_geom_angle_atom_site_label_3
_geom_angle
_geom_angle_site_symmetry_1
_geom_angle_site_symmetry_3
_geom_angle_publ_flag
C7 O1 C8 115.19(17) . . ?
C2 C1 C6 118.79(19) . . ?
C2 C1 C7 118.34(19) . . ?
C6 C1 C7 122.86(19) . . ?
C1 C2 H2 119.7 . . ?
C3 C2 C1 120.6(2) . . ?
C3 C2 H2 119.7 . . ?
C2 C3 H3 119.2 . . ?
C2 C3 C4 121.6(2) . . ?
C4 C3 H3 119.2 . . ?
C3 C4 C5 116.97(19) . . ?
C3 C4 C9 121.83(19) . . ?
C5 C4 C9 121.20(19) . . ?
C4 C5 H5 119.2 . . ?
C6 C5 C4 121.62(19) . . ?
C6 C5 H5 119.2 . . ?
C1 C6 H6 119.8 . . ?
C5 C6 C1 120.42(19) . . ?
C5 C6 H6 119.8 . . ?
O1 C7 C1 112.40(18) . . ?
O2 C7 O1 123.4(2) . . ?
O2 C7 C1 124.2(2) . . ?
O1 C8 H8A 109.5 . . ?
O1 C8 H8B 109.5 . . ?
O1 C8 H8C 109.5 . . ?
H8A C8 H8B 109.5 . . ?
H8A C8 H8C 109.5 . . ?
H8B C8 H8C 109.5 . . ?
C10 C9 C4 122.17(18) . . ?
C10 C9 C11 116.2(2) . 5_676 ?
C11 C9 C4 121.67(19) 5_676 . ?
C9 C10 H10 119.1 . . ?
C11 C10 C9 121.87(19) . . ?
C11 C10 H10 119.1 . . ?
C9 C11 H11 119.0 5_676 . ?
C10 C11 C9 122.0(2) . 5_676 ?
C10 C11 H11 119.0 . . ?

loop_
_geom_bond_atom_site_label_1
_geom_bond_atom_site_label_2
_geom_bond_distance
_geom_bond_site_symmetry_2
_geom_bond_publ_flag
O1 C7 1.348(3) . ?
O1 C8 1.441(3) . ?
O2 C7 1.208(3) . ?
C1 C2 1.394(3) . ?
C1 C6 1.396(3) . ?
C1 C7 1.485(3) . ?
C2 H2 0.9500 . ?
C2 C3 1.382(3) . ?
C3 H3 0.9500 . ?
C3 C4 1.402(3) . ?
C4 C5 1.409(3) . ?
C4 C9 1.484(3) . ?
C5 H5 0.9500 . ?
C5 C6 1.381(3) . ?
C6 H6 0.9500 . ?
C8 H8A 0.9800 . ?
C8 H8B 0.9800 . ?
C8 H8C 0.9800 . ?
C9 C10 1.403(3) . ?
C9 C11 1.406(3) 5_676 ?
C10 H10 0.9500 . ?
C10 C11 1.384(3) . ?
C11 H11 0.9500 . ?

loop_
_geom_torsion_atom_site_label_1
_geom_torsion_atom_site_label_2
_geom_torsion_atom_site_label_3
_geom_torsion_atom_site_label_4
_geom_torsion
_geom_torsion_site_symmetry_1
_geom_torsion_site_symmetry_2
_geom_torsion_site_symmetry_3
_geom_torsion_site_symmetry_4
_geom_torsion_publ_flag
C1 C2 C3 C4 1.3(3) . . . . ?
C2 C1 C6 C5 0.7(3) . . . . ?
C2 C1 C7 O1 -175.48(17) . . . . ?
C2 C1 C7 O2 3.6(3) . . . . ?
C2 C3 C4 C5 -1.0(3) . . . . ?
C2 C3 C4 C9 178.85(18) . . . . ?
C3 C4 C5 C6 0.5(3) . . . . ?
C3 C4 C9 C10 -175.81(18) . . . . ?
C3 C4 C9 C11 4.1(3) . . . 5_676 ?
C4 C5 C6 C1 -0.4(3) . . . . ?
C4 C9 C10 C11 -179.64(18) . . . . ?
C5 C4 C9 C10 4.0(3) . . . . ?
C5 C4 C9 C11 -176.08(17) . . . 5_676 ?
C6 C1 C2 C3 -1.1(3) . . . . ?
C6 C1 C7 O1 3.3(3) . . . . ?
C6 C1 C7 O2 -177.6(2) . . . . ?
C7 C1 C2 C3 177.68(19) . . . . ?
C7 C1 C6 C5 -178.08(18) . . . . ?
C8 O1 C7 O2 -2.3(3) . . . . ?
C8 O1 C7 C1 176.78(18) . . . . ?
C9 C4 C5 C6 -179.32(18) . . . . ?
C9 C10 C11 C9 -0.5(3) . . . 5_676 ?
C11 C9 C10 C11 0.5(3) 5_676 . . . ?

loop_
_publcif_info_datablock.id
_publcif_info_datablock.publ_exptl
_publcif_info_datablock.publ_geom
_publcif_info_datablock.structure
{4a6c85a6-9f1e-43b4-ad24-af71426687a0} y y y

loop_
_publcif_info_exptl_table_extra_item
sin_theta_over_lambda_max

loop_
_publcif_info_exptl_table_header_item
?

loop_
_publcif_info_tables.block_id
_publcif_info_tables.reference_item
{4a6c85a6-9f1e-43b4-ad24-af71426687a0} '_publcif_info_datablock.publ_exptl'

loop_
_publcif_info_cif.paper_type
CB

_cod_database_fobs_code 2312431
